data_7706321
loop_
_publ_author_name
'Zhou, Daniel Y.'
'Miura-Akagi, Preston M'
'McCarty, Sierra M.'
'Guiles, Celeste H.'
'O'Donnell, Timothy J'
'Yoshida, Wesley Y.'
'Krause, Colleen E.'
'Rheingold, Arnold L.'
'Hughes, Russell P.'
'Cain, Matthew F.'

_publ_section_title
;
 P-Alkynyl functionalized benzazaphospholes as transmetalating agents.
;
_journal_issue 2
_journal_name_full 'Dalton transactions (Cambridge, England : 2003)'
_journal_page_first 599
_journal_page_last 611
_journal_paper_doi 10.1039/d0dt01367f
_journal_volume 50
_journal_year 2021
_chemical_formula_moiety 'C27 H28 N P'
_chemical_formula_sum 'C27 H28 N P'
_chemical_formula_weight 397.47
_space_group_crystal_system triclinic
_space_group_IT_number 2
_space_group_name_Hall '-P 1'
_space_group_name_H-M_alt 'P -1'
_atom_sites_solution_hydrogens geom
_atom_sites_solution_primary direct
_audit_block_doi 10.5517/ccdc.csd.cc250xy2
_audit_creation_date 2019-04-30
_audit_creation_method
;
Olex2 1.2-beta
(compiled 2018.05.29 svn.r3508 for OlexSys, GUI svn.r5506)
;
_audit_update_record
;
2020-12-19 deposited with the CCDC.	2021-01-05 downloaded from the CCDC.
;
_cell_angle_alpha 97.641(2)
_cell_angle_beta 103.063(2)
_cell_angle_gamma 90.538(2)
_cell_formula_units_Z 2
_cell_length_a 8.4342(5)
_cell_length_b 10.7526(6)
_cell_length_c 14.1948(8)
_cell_measurement_reflns_used 3654
_cell_measurement_temperature 100
_cell_measurement_theta_max 27.615
_cell_measurement_theta_min 2.254
_cell_volume 1241.83(12)
_computing_cell_refinement 'SAINT v8.38A (Bruker, 2017)'
_computing_data_collection 'APEX3 v2017.3-0 (Bruker, 2017)'
_computing_data_reduction 'SAINT v8.38A (Bruker, 2017)'
_computing_molecular_graphics 'Olex2 (Dolomanov et al., 2009)'
_computing_publication_material 'Olex2 (Dolomanov et al., 2009)'
_computing_structure_refinement 'ShelXL (Sheldrick, 2015)'
_computing_structure_solution 'ShelXT (Sheldrick, 2015)'
_diffrn_ambient_temperature 100.0
_diffrn_detector 'Bruker APEX-II CCD'
_diffrn_detector_area_resol_mean 8.258
_diffrn_detector_type 'CCD Area Detector'
_diffrn_measured_fraction_theta_full 1.000
_diffrn_measured_fraction_theta_max 0.999
_diffrn_measurement_device 'Kappa Four-Circle Diffractometer'
_diffrn_measurement_device_type 'Bruker APEX II Ultra'
_diffrn_measurement_method '\w and \f scans'
_diffrn_radiation_monochromator 'Double Bounce Multilayer Mirrors'
_diffrn_radiation_probe x-ray
_diffrn_radiation_type MoK\a
_diffrn_radiation_wavelength 0.71073
_diffrn_reflns_av_R_equivalents 0.0942
_diffrn_reflns_av_unetI/netI 0.0975
_diffrn_reflns_Laue_measured_fraction_full 1.000
_diffrn_reflns_Laue_measured_fraction_max 0.999
_diffrn_reflns_limit_h_max 11
_diffrn_reflns_limit_h_min -11
_diffrn_reflns_limit_k_max 14
_diffrn_reflns_limit_k_min -14
_diffrn_reflns_limit_l_max 18
_diffrn_reflns_limit_l_min -18
_diffrn_reflns_number 15194
_diffrn_reflns_point_group_measured_fraction_full 1.000
_diffrn_reflns_point_group_measured_fraction_max 0.999
_diffrn_reflns_theta_full 25.242
_diffrn_reflns_theta_max 28.357
_diffrn_reflns_theta_min 1.487
_diffrn_source 'Micro Focus Rotating Anode'
_diffrn_source_type 'Bruker TXS'
_diffrn_standards_number 0
_exptl_absorpt_coefficient_mu 0.122
_exptl_absorpt_correction_T_max 0.777
_exptl_absorpt_correction_T_min 0.706
_exptl_absorpt_correction_type multi-scan
_exptl_absorpt_process_details SADABS
_exptl_crystal_colour colourless
_exptl_crystal_density_diffrn 1.063
_exptl_crystal_description block
_exptl_crystal_F_000 424
_exptl_crystal_size_max 0.26
_exptl_crystal_size_mid 0.25
_exptl_crystal_size_min 0.22
_refine_diff_density_max 0.673
_refine_diff_density_min -0.434
_refine_diff_density_rms 0.059
_refine_ls_extinction_method none
_refine_ls_goodness_of_fit_ref 0.986
_refine_ls_hydrogen_treatment constr
_refine_ls_matrix_type full
_refine_ls_number_parameters 266
_refine_ls_number_reflns 6203
_refine_ls_number_restraints 0
_refine_ls_restrained_S_all 0.986
_refine_ls_R_factor_all 0.0784
_refine_ls_R_factor_gt 0.0540
_refine_ls_shift/su_max 0.001
_refine_ls_shift/su_mean 0.000
_refine_ls_structure_factor_coef Fsqd
_refine_ls_weighting_details 'w=1/[\s^2^(Fo^2^)+(0.0735P)^2^] where P=(Fo^2^+2Fc^2^)/3'
_refine_ls_weighting_scheme calc
_refine_ls_wR_factor_gt 0.1434
_refine_ls_wR_factor_ref 0.1567
_reflns_Friedel_coverage 0.000
_reflns_number_gt 4282
_reflns_number_total 6203
_reflns_threshold_expression 'I > 2\s(I)'
_cod_data_source_file d0dt01367f3.cif
_cod_data_source_block cain79_0m_a_sq
_cod_depositor_comments
;
The following automatic conversions were performed:

data item '_diffrn_radiation_probe' value 'X-ray' was changed to
'x-ray' in accordance with the
/home/data/users/saulius/crontab/automatic-downloads/rss-feeds/RSC/lib/dictionaries/cif_core.dic
dictionary named 'cif_core.dic' version 2.4.2 last updated on
2011-04-26.

Automatic conversion script
Id: cif_fix_values 7556 2019-12-06 15:28:31Z antanas 

 Adding full bibliography for 7706316--7706321.cif.
;
_cod_database_code 7706321
_shelx_shelxl_version_number 2014/7
_shelx_space_group_comment
;
The symmetry employed for this shelxl refinement is uniquely defined
by the following loop, which should always be used as a source of
symmetry information in preference to the above space-group names.
They are only intended as comments.
;
_shelx_estimated_absorpt_t_max 0.974
_shelx_estimated_absorpt_t_min 0.969
_olex2_refinement_description
;
1. Fixed Uiso
 At 1.2 times of:
  All C(H) groups, All C(H,H) groups
 At 1.5 times of:
  All C(H,H,H) groups
2.a Ternary CH refined with riding coordinates:
 C22(H22), C25(H25)
2.b Secondary CH2 refined with riding coordinates:
 C15(H15A,H15B)
2.c Aromatic/amide H refined with riding coordinates:
 C10(H10), C19(H19), C20(H20), C18(H18), C11(H11), C13(H13), C12(H12), C3(H3),
 C5(H5), C4(H4), C1(H1), C2(H2)
2.d Idealised Me refined as rotating group:
 C24(H24A,H24B,H24C), C23(H23A,H23B,H23C), C27(H27A,H27B,H27C), C26(H26A,H26B,
 H26C)
;
_platon_squeeze_void_probe_radius 1.20
_olex2_submission_special_instructions 'No special instructions were received'

loop_
_space_group_symop_operation_xyz
'x, y, z'
'-x, -y, -z'

loop_
_atom_site_label
_atom_site_type_symbol
_atom_site_fract_x
_atom_site_fract_y
_atom_site_fract_z
_atom_site_U_iso_or_equiv
_atom_site_adp_type
_atom_site_occupancy
_atom_site_site_symmetry_order
_atom_site_calc_flag
_atom_site_refinement_flags_posn
_atom_site_refinement_flags_adp
_atom_site_refinement_flags_occupancy
_atom_site_disorder_assembly
_atom_site_disorder_group
P1 P 0.69084(6) 0.50467(4) 0.79083(3) 0.01827(14) Uani 1 1 d . . . . .
N1 N 0.85250(17) 0.47374(13) 0.73981(10) 0.0172(3) Uani 1 1 d . . . . .
C16 C 1.0174(2) 0.50042(16) 0.79445(12) 0.0166(4) Uani 1 1 d . . . . .
C17 C 1.1005(2) 0.61096(16) 0.78668(13) 0.0186(4) Uani 1 1 d . . . . .
C14 C 0.6388(2) 0.39668(16) 0.60517(13) 0.0188(4) Uani 1 1 d . . . . .
C9 C 0.5540(2) 0.43093(15) 0.67757(13) 0.0182(4) Uani 1 1 d . . . . .
C21 C 1.0930(2) 0.41475(17) 0.85639(13) 0.0206(4) Uani 1 1 d . . . . .
C10 C 0.3872(2) 0.40766(16) 0.65975(14) 0.0216(4) Uani 1 1 d . . . . .
H10 H 0.3300 0.4306 0.7095 0.026 Uiso 1 1 calc R . . . .
C22 C 1.0244(2) 0.70440(16) 0.72036(13) 0.0207(4) Uani 1 1 d . . . . .
H22 H 0.9072 0.6780 0.6934 0.025 Uiso 1 1 calc R . . . .
C7 C 0.6274(2) 0.77833(18) 0.79531(15) 0.0246(4) Uani 1 1 d . . . . .
C6 C 0.6040(2) 0.91118(18) 0.81025(16) 0.0284(5) Uani 1 1 d . . . . .
C25 C 1.0070(2) 0.29560(17) 0.86771(14) 0.0258(4) Uani 1 1 d . . . . .
H25 H 0.8971 0.2875 0.8219 0.031 Uiso 1 1 calc R . . . .
C19 C 1.3355(2) 0.5523(2) 0.90219(15) 0.0295(5) Uani 1 1 d . . . . .
H19 H 1.4442 0.5699 0.9390 0.035 Uiso 1 1 calc R . . . .
C20 C 1.2511(2) 0.44333(19) 0.90955(14) 0.0279(5) Uani 1 1 d . . . . .
H20 H 1.3032 0.3873 0.9521 0.033 Uiso 1 1 calc R . . . .
C18 C 1.2601(2) 0.63468(18) 0.84086(14) 0.0235(4) Uani 1 1 d . . . . .
H18 H 1.3180 0.7087 0.8356 0.028 Uiso 1 1 calc R . . . .
C8 C 0.6479(2) 0.66645(17) 0.78283(14) 0.0220(4) Uani 1 1 d . . . . .
C15 C 0.8193(2) 0.42903(17) 0.63522(13) 0.0220(4) Uani 1 1 d . . . . .
H15A H 0.8824 0.3541 0.6221 0.026 Uiso 1 1 calc R . . . .
H15B H 0.8483 0.4953 0.5991 0.026 Uiso 1 1 calc R . . . .
C11 C 0.3054(2) 0.35035(17) 0.56826(15) 0.0256(4) Uani 1 1 d . . . . .
H11 H 0.1910 0.3340 0.5551 0.031 Uiso 1 1 calc R . . . .
C13 C 0.5551(2) 0.33920(17) 0.51316(14) 0.0247(4) Uani 1 1 d . . . . .
H13 H 0.6118 0.3159 0.4632 0.030 Uiso 1 1 calc R . . . .
C12 C 0.3892(2) 0.31661(17) 0.49564(15) 0.0270(4) Uani 1 1 d . . . . .
H12 H 0.3314 0.2775 0.4332 0.032 Uiso 1 1 calc R . . . .
C24 C 1.0320(3) 0.83777(17) 0.77642(15) 0.0295(5) Uani 1 1 d . . . . .
H24A H 0.9840 0.8361 0.8330 0.044 Uiso 1 1 calc GR . . . .
H24B H 0.9711 0.8936 0.7333 0.044 Uiso 1 1 calc GR . . . .
H24C H 1.1459 0.8686 0.7986 0.044 Uiso 1 1 calc GR . . . .
C23 C 1.1062(3) 0.70414(19) 0.63465(14) 0.0294(5) Uani 1 1 d . . . . .
H23A H 1.2208 0.7321 0.6592 0.044 Uiso 1 1 calc GR . . . .
H23B H 1.0508 0.7612 0.5907 0.044 Uiso 1 1 calc GR . . . .
H23C H 1.0995 0.6190 0.5990 0.044 Uiso 1 1 calc GR . . . .
C3 C 0.5616(3) 1.1685(2) 0.8373(2) 0.0480(7) Uani 1 1 d . . . . .
H3 H 0.5432 1.2559 0.8468 0.058 Uiso 1 1 calc R . . . .
C5 C 0.6242(3) 0.9766(2) 0.90136(19) 0.0485(7) Uani 1 1 d . . . . .
H5 H 0.6541 0.9337 0.9567 0.058 Uiso 1 1 calc R . . . .
C4 C 0.6019(4) 1.1047(2) 0.9150(2) 0.0547(7) Uani 1 1 d . . . . .
H4 H 0.6150 1.1481 0.9793 0.066 Uiso 1 1 calc R . . . .
C27 C 0.9855(3) 0.2975(2) 0.97055(17) 0.0508(7) Uani 1 1 d . . . . .
H27A H 1.0920 0.3112 1.0165 0.076 Uiso 1 1 calc GR . . . .
H27B H 0.9360 0.2170 0.9767 0.076 Uiso 1 1 calc GR . . . .
H27C H 0.9146 0.3655 0.9853 0.076 Uiso 1 1 calc GR . . . .
C1 C 0.5662(4) 0.9771(2) 0.7309(2) 0.0649(9) Uani 1 1 d . . . . .
H1 H 0.5529 0.9342 0.6664 0.078 Uiso 1 1 calc R . . . .
C26 C 1.1042(4) 0.1799(2) 0.8426(2) 0.0697(9) Uani 1 1 d . . . . .
H26A H 1.1204 0.1780 0.7762 0.105 Uiso 1 1 calc GR . . . .
H26B H 1.0436 0.1033 0.8467 0.105 Uiso 1 1 calc GR . . . .
H26C H 1.2103 0.1849 0.8890 0.105 Uiso 1 1 calc GR . . . .
C2 C 0.5476(4) 1.1065(3) 0.7459(2) 0.0738(10) Uani 1 1 d . . . . .
H2 H 0.5250 1.1517 0.6915 0.089 Uiso 1 1 calc R . . . .

loop_
_atom_site_aniso_label
_atom_site_aniso_U_11
_atom_site_aniso_U_22
_atom_site_aniso_U_33
_atom_site_aniso_U_23
_atom_site_aniso_U_13
_atom_site_aniso_U_12
P1 0.0181(3) 0.0167(2) 0.0196(2) 0.00084(18) 0.00445(19) 0.00051(18)
N1 0.0145(7) 0.0182(7) 0.0167(7) -0.0005(6) 0.0010(6) -0.0001(6)
C16 0.0147(9) 0.0180(9) 0.0159(8) -0.0006(7) 0.0030(7) 0.0010(7)
C17 0.0182(9) 0.0189(9) 0.0184(9) -0.0013(7) 0.0055(7) 0.0007(7)
C14 0.0201(9) 0.0126(8) 0.0233(9) 0.0030(7) 0.0034(7) 0.0024(7)
C9 0.0210(9) 0.0108(8) 0.0206(9) 0.0026(7) 0.0003(7) 0.0006(7)
C21 0.0204(10) 0.0207(9) 0.0191(9) 0.0012(7) 0.0022(7) 0.0017(8)
C10 0.0222(10) 0.0158(9) 0.0275(10) 0.0039(7) 0.0066(8) 0.0025(8)
C22 0.0208(10) 0.0185(9) 0.0230(9) 0.0032(7) 0.0055(8) -0.0004(8)
C7 0.0164(10) 0.0233(10) 0.0341(11) 0.0008(8) 0.0077(8) -0.0012(8)
C6 0.0220(10) 0.0167(9) 0.0462(13) 0.0018(9) 0.0086(9) 0.0011(8)
C25 0.0308(11) 0.0182(9) 0.0258(10) 0.0045(8) 0.0000(8) 0.0007(8)
C19 0.0170(10) 0.0388(12) 0.0288(11) 0.0037(9) -0.0019(8) -0.0035(9)
C20 0.0241(11) 0.0335(11) 0.0236(10) 0.0072(8) -0.0015(8) 0.0041(9)
C18 0.0203(10) 0.0264(10) 0.0236(10) 0.0003(8) 0.0064(8) -0.0035(8)
C8 0.0182(9) 0.0214(9) 0.0261(10) -0.0006(8) 0.0065(8) -0.0002(8)
C15 0.0213(10) 0.0230(9) 0.0195(9) -0.0011(7) 0.0029(8) -0.0020(8)
C11 0.0183(10) 0.0194(9) 0.0352(11) 0.0027(8) -0.0009(8) -0.0026(8)
C13 0.0300(11) 0.0200(9) 0.0221(10) -0.0021(7) 0.0046(8) -0.0001(8)
C12 0.0282(11) 0.0207(10) 0.0259(10) -0.0019(8) -0.0035(8) -0.0034(8)
C24 0.0335(12) 0.0208(10) 0.0347(11) 0.0024(8) 0.0097(9) 0.0002(9)
C23 0.0340(12) 0.0300(11) 0.0261(10) 0.0059(8) 0.0094(9) -0.0023(9)
C3 0.0498(16) 0.0183(11) 0.0777(19) 0.0010(12) 0.0212(14) 0.0086(11)
C5 0.0724(19) 0.0249(12) 0.0469(15) 0.0001(10) 0.0138(13) 0.0047(12)
C4 0.075(2) 0.0283(13) 0.0595(17) -0.0116(12) 0.0227(15) 0.0015(13)
C27 0.0660(18) 0.0534(16) 0.0332(13) 0.0017(11) 0.0156(12) -0.0295(13)
C1 0.108(3) 0.0296(13) 0.0526(17) 0.0037(12) 0.0094(17) 0.0257(15)
C26 0.086(2) 0.0296(14) 0.100(3) -0.0063(15) 0.0426(19) 0.0071(14)
C2 0.121(3) 0.0314(14) 0.069(2) 0.0135(14) 0.0161(19) 0.0308(17)

loop_
_atom_type_symbol
_atom_type_description
_atom_type_scat_dispersion_real
_atom_type_scat_dispersion_imag
_atom_type_scat_source
C C 0.0033 0.0016 'International Tables Vol C Tables 4.2.6.8 and 6.1.1.4'
H H 0.0000 0.0000 'International Tables Vol C Tables 4.2.6.8 and 6.1.1.4'
N N 0.0061 0.0033 'International Tables Vol C Tables 4.2.6.8 and 6.1.1.4'
P P 0.1023 0.0942 'International Tables Vol C Tables 4.2.6.8 and 6.1.1.4'

loop_
_citation_id
_citation_doi
_citation_year
1 10.1039/D0DT01367F 2020

loop_
_geom_angle_atom_site_label_1
_geom_angle_atom_site_label_2
_geom_angle_atom_site_label_3
_geom_angle
_geom_angle_site_symmetry_1
_geom_angle_site_symmetry_3
_geom_angle_publ_flag
N1 P1 C9 89.64(8) . . ?
N1 P1 C8 106.70(8) . . ?
C8 P1 C9 99.89(8) . . ?
C16 N1 P1 121.93(11) . . ?
C16 N1 C15 120.02(14) . . ?
C15 N1 P1 117.82(12) . . ?
C17 C16 N1 119.93(15) . . ?
C17 C16 C21 120.99(16) . . ?
C21 C16 N1 119.08(16) . . ?
C16 C17 C22 122.57(16) . . ?
C18 C17 C16 118.68(16) . . ?
C18 C17 C22 118.74(17) . . ?
C9 C14 C15 114.70(16) . . ?
C9 C14 C13 119.80(17) . . ?
C13 C14 C15 125.48(17) . . ?
C14 C9 P1 111.26(14) . . ?
C10 C9 P1 127.91(15) . . ?
C10 C9 C14 120.84(17) . . ?
C16 C21 C25 122.58(16) . . ?
C20 C21 C16 118.10(17) . . ?
C20 C21 C25 119.31(16) . . ?
C9 C10 H10 120.5 . . ?
C11 C10 C9 118.92(18) . . ?
C11 C10 H10 120.5 . . ?
C17 C22 H22 108.0 . . ?
C17 C22 C24 111.66(15) . . ?
C17 C22 C23 110.89(15) . . ?
C24 C22 H22 108.0 . . ?
C23 C22 H22 108.0 . . ?
C23 C22 C24 110.20(15) . . ?
C8 C7 C6 179.7(2) . . ?
C5 C6 C7 121.7(2) . . ?
C5 C6 C1 118.1(2) . . ?
C1 C6 C7 120.1(2) . . ?
C21 C25 H25 108.8 . . ?
C21 C25 C26 110.62(19) . . ?
C27 C25 C21 111.40(16) . . ?
C27 C25 H25 108.8 . . ?
C27 C25 C26 108.5(2) . . ?
C26 C25 H25 108.8 . . ?
C20 C19 H19 120.2 . . ?
C18 C19 H19 120.2 . . ?
C18 C19 C20 119.52(18) . . ?
C21 C20 C19 121.60(18) . . ?
C21 C20 H20 119.2 . . ?
C19 C20 H20 119.2 . . ?
C17 C18 H18 119.4 . . ?
C19 C18 C17 121.11(18) . . ?
C19 C18 H18 119.4 . . ?
C7 C8 P1 168.38(18) . . ?
N1 C15 C14 105.40(15) . . ?
N1 C15 H15A 110.7 . . ?
N1 C15 H15B 110.7 . . ?
C14 C15 H15A 110.7 . . ?
C14 C15 H15B 110.7 . . ?
H15A C15 H15B 108.8 . . ?
C10 C11 H11 119.8 . . ?
C10 C11 C12 120.49(18) . . ?
C12 C11 H11 119.8 . . ?
C14 C13 H13 120.4 . . ?
C12 C13 C14 119.17(18) . . ?
C12 C13 H13 120.4 . . ?
C11 C12 H12 119.6 . . ?
C13 C12 C11 120.78(18) . . ?
C13 C12 H12 119.6 . . ?
C22 C24 H24A 109.5 . . ?
C22 C24 H24B 109.5 . . ?
C22 C24 H24C 109.5 . . ?
H24A C24 H24B 109.5 . . ?
H24A C24 H24C 109.5 . . ?
H24B C24 H24C 109.5 . . ?
C22 C23 H23A 109.5 . . ?
C22 C23 H23B 109.5 . . ?
C22 C23 H23C 109.5 . . ?
H23A C23 H23B 109.5 . . ?
H23A C23 H23C 109.5 . . ?
H23B C23 H23C 109.5 . . ?
C4 C3 H3 120.3 . . ?
C4 C3 C2 119.4(2) . . ?
C2 C3 H3 120.3 . . ?
C6 C5 H5 119.4 . . ?
C6 C5 C4 121.3(2) . . ?
C4 C5 H5 119.4 . . ?
C3 C4 C5 120.5(2) . . ?
C3 C4 H4 119.8 . . ?
C5 C4 H4 119.8 . . ?
C25 C27 H27A 109.5 . . ?
C25 C27 H27B 109.5 . . ?
C25 C27 H27C 109.5 . . ?
H27A C27 H27B 109.5 . . ?
H27A C27 H27C 109.5 . . ?
H27B C27 H27C 109.5 . . ?
C6 C1 H1 120.1 . . ?
C6 C1 C2 119.9(3) . . ?
C2 C1 H1 120.1 . . ?
C25 C26 H26A 109.5 . . ?
C25 C26 H26B 109.5 . . ?
C25 C26 H26C 109.5 . . ?
H26A C26 H26B 109.5 . . ?
H26A C26 H26C 109.5 . . ?
H26B C26 H26C 109.5 . . ?
C3 C2 C1 120.7(3) . . ?
C3 C2 H2 119.6 . . ?
C1 C2 H2 119.6 . . ?

loop_
_geom_bond_atom_site_label_1
_geom_bond_atom_site_label_2
_geom_bond_distance
_geom_bond_site_symmetry_2
_geom_bond_publ_flag
P1 N1 1.6986(15) . ?
P1 C9 1.8305(18) . ?
P1 C8 1.7932(19) . ?
N1 C16 1.437(2) . ?
N1 C15 1.461(2) . ?
C16 C17 1.404(2) . ?
C16 C21 1.414(2) . ?
C17 C22 1.516(2) . ?
C17 C18 1.393(3) . ?
C14 C9 1.393(3) . ?
C14 C15 1.509(3) . ?
C14 C13 1.395(3) . ?
C9 C10 1.386(3) . ?
C21 C25 1.511(3) . ?
C21 C20 1.385(3) . ?
C10 H10 0.9500 . ?
C10 C11 1.384(3) . ?
C22 H22 1.0000 . ?
C22 C24 1.538(3) . ?
C22 C23 1.528(3) . ?
C7 C6 1.438(3) . ?
C7 C8 1.212(3) . ?
C6 C5 1.361(3) . ?
C6 C1 1.389(3) . ?
C25 H25 1.0000 . ?
C25 C27 1.509(3) . ?
C25 C26 1.543(3) . ?
C19 H19 0.9500 . ?
C19 C20 1.394(3) . ?
C19 C18 1.383(3) . ?
C20 H20 0.9500 . ?
C18 H18 0.9500 . ?
C15 H15A 0.9900 . ?
C15 H15B 0.9900 . ?
C11 H11 0.9500 . ?
C11 C12 1.389(3) . ?
C13 H13 0.9500 . ?
C13 C12 1.378(3) . ?
C12 H12 0.9500 . ?
C24 H24A 0.9800 . ?
C24 H24B 0.9800 . ?
C24 H24C 0.9800 . ?
C23 H23A 0.9800 . ?
C23 H23B 0.9800 . ?
C23 H23C 0.9800 . ?
C3 H3 0.9500 . ?
C3 C4 1.356(4) . ?
C3 C2 1.357(4) . ?
C5 H5 0.9500 . ?
C5 C4 1.386(3) . ?
C4 H4 0.9500 . ?
C27 H27A 0.9800 . ?
C27 H27B 0.9800 . ?
C27 H27C 0.9800 . ?
C1 H1 0.9500 . ?
C1 C2 1.395(3) . ?
C26 H26A 0.9800 . ?
C26 H26B 0.9800 . ?
C26 H26C 0.9800 . ?
C2 H2 0.9500 . ?

loop_
_platon_squeeze_void_nr
_platon_squeeze_void_average_x
_platon_squeeze_void_average_y
_platon_squeeze_void_average_z
_platon_squeeze_void_volume
_platon_squeeze_void_count_electrons
_platon_squeeze_void_content
1 0.000 0.000 0.000 13 0 ' '
2 0.002 0.000 0.500 165 49 ' '
